data_1501555
loop_
_publ_author_name
'Mohamed Osman Awaleh'
'Francois Brisse'
'Youssouf Djibril Soubaneh'
'Thierry Maris'

_publ_section_title
;
 Influence of the counteranion on silver(I)-dithioether coordination
 polymers
;
_journal_name_full Polyhedron
_journal_page_first 2966
_journal_page_last 2975
_journal_paper_doi 10.1016/j.poly.2010.08.013
_journal_volume 29
_journal_year 2010
_chemical_absolute_configuration rmad
_chemical_compound_source 'Synthesized by the authors. See text'
_chemical_formula_sum 'C9 H18 Ag F3 O4 S3'
_chemical_formula_weight 451.28
_space_group_IT_number 19
_symmetry_cell_setting orthorhombic
_symmetry_space_group_name_Hall 'P 2ac 2ab'
_symmetry_space_group_name_H-M 'P 21 21 21'
_atom_sites_solution_hydrogens geom
_atom_sites_solution_primary direct
_atom_sites_solution_secondary difmap
_audit_creation_method SHELXL-97
_cell_angle_alpha 90.00
_cell_angle_beta 90.00
_cell_angle_gamma 90.00
_cell_formula_units_Z 4
_cell_length_a 8.0541(2)
_cell_length_b 9.6501(2)
_cell_length_c 21.0990(5)
_cell_measurement_reflns_used 6496
_cell_measurement_temperature 150(2)
_cell_measurement_theta_max 68.30
_cell_measurement_theta_min 4.19
_cell_volume 1639.87(7)
_computing_cell_refinement 'SMART (Bruker, 2003)'
_computing_data_collection 'SMART (Bruker, 2003)'
_computing_data_reduction 'SAINT (Bruker, 2004)'
_computing_molecular_graphics 'SHELXTL (Bruker, 1997)'
_computing_publication_material 'UdMX (local program)'
_computing_structure_refinement 'SHELXL97 (Sheldrick, 1997)'
_computing_structure_solution 'SHELXS97 (Sheldrick, 1997)'
_diffrn_ambient_temperature 150(2)
_diffrn_detector_area_resol_mean 5.5
_diffrn_measured_fraction_theta_full 0.994
_diffrn_measured_fraction_theta_max 0.994
_diffrn_measurement_device_type 'Bruker Smart 6000'
_diffrn_measurement_method \w
_diffrn_radiation_monochromator 'Montel 200 optics'
_diffrn_radiation_source 'Rotating Anode'
_diffrn_radiation_type CuK\a
_diffrn_radiation_wavelength 1.54178
_diffrn_reflns_av_R_equivalents 0.045
_diffrn_reflns_av_sigmaI/netI 0.0363
_diffrn_reflns_limit_h_max 9
_diffrn_reflns_limit_h_min -9
_diffrn_reflns_limit_k_max 11
_diffrn_reflns_limit_k_min -11
_diffrn_reflns_limit_l_max 25
_diffrn_reflns_limit_l_min -25
_diffrn_reflns_number 21431
_diffrn_reflns_theta_full 68.40
_diffrn_reflns_theta_max 68.40
_diffrn_reflns_theta_min 4.19
_diffrn_standards_decay_% -1.94
_diffrn_standards_number 104
_exptl_absorpt_coefficient_mu 13.816
_exptl_absorpt_correction_T_max 0.4200
_exptl_absorpt_correction_T_min 0.1230
_exptl_absorpt_correction_type multi-scan
_exptl_absorpt_process_details 'Sadabs (Sheldrick,1996)'
_exptl_crystal_colour Colorless
_exptl_crystal_density_diffrn 1.828
_exptl_crystal_density_method 'not measured'
_exptl_crystal_description needle-like
_exptl_crystal_F_000 904
_exptl_crystal_size_max 0.15
_exptl_crystal_size_mid 0.10
_exptl_crystal_size_min 0.07
_refine_diff_density_max 1.234
_refine_diff_density_min -1.154
_refine_diff_density_rms 0.147
_refine_ls_abs_structure_details 'Flack H D (1983), XXXX Friedel Pairs'
_refine_ls_abs_structure_Flack -0.023(16)
_refine_ls_extinction_method none
_refine_ls_goodness_of_fit_ref 1.063
_refine_ls_hydrogen_treatment constr
_refine_ls_matrix_type full
_refine_ls_number_parameters 185
_refine_ls_number_reflns 2988
_refine_ls_number_restraints 0
_refine_ls_restrained_S_all 1.063
_refine_ls_R_factor_all 0.0450
_refine_ls_R_factor_gt 0.0395
_refine_ls_shift/su_max 0.001
_refine_ls_shift/su_mean 0.000
_refine_ls_structure_factor_coef Fsqd
_refine_ls_weighting_details 'calc w=1/[\s^2^(Fo^2^)+(0.0819P)^2^+0.0000P] where P=(Fo^2^+2Fc^2^)/3'
_refine_ls_weighting_scheme calc
_refine_ls_wR_factor_gt 0.1165
_refine_ls_wR_factor_ref 0.1193
_reflns_number_gt 2670
_reflns_number_total 2988
_reflns_threshold_expression I>2\s(I)
_cod_data_source_file deposit.cif
_cod_data_source_block ande45
_cod_depositor_comments
;
 Updated values of the _geom_bond_atom_site_label_*,
 _geom_angle_atom_site_label_* and _geom_torsion_atom_site_label
 data items to establish relationships between loop packets from
 different data loops.

 Antanas Vaitkus,
 2020-10-02
;
_cod_original_cell_volume 1639.88(7)
_cod_original_sg_symbol_H-M P212121
_cod_database_code 1501555

loop_
_symmetry_equiv_pos_as_xyz
'x, y, z'
'-x+1/2, -y, z+1/2'
'-x, y+1/2, -z+1/2'
'x+1/2, -y+1/2, -z'

loop_
_atom_site_label
_atom_site_type_symbol
_atom_site_fract_x
_atom_site_fract_y
_atom_site_fract_z
_atom_site_U_iso_or_equiv
_atom_site_adp_type
_atom_site_occupancy
_atom_site_symmetry_multiplicity
_atom_site_calc_flag
_atom_site_refinement_flags
Ag1 Ag 0.95873(5) 0.63810(4) 0.00249(3) 0.02884(16) Uani 1 1 d .
S1 S 1.15225(18) 0.83435(16) 0.03846(7) 0.0230(3) Uani 1 1 d .
S2 S 0.5471(2) 1.10485(17) 0.02269(8) 0.0304(4) Uani 1 1 d .
S3 S 0.6718(2) 0.7013(2) 0.14405(9) 0.0329(4) Uani 1 1 d .
F1 F 0.7169(7) 0.5666(7) 0.2501(2) 0.0613(15) Uani 1 1 d .
F2 F 0.4711(6) 0.6493(6) 0.2377(2) 0.0566(14) Uani 1 1 d .
F3 F 0.5454(8) 0.4686(6) 0.1866(3) 0.0632(14) Uani 1 1 d .
O1 O 0.7972(6) 0.6173(7) 0.1139(3) 0.0454(15) Uani 1 1 d .
O2 O 0.7318(8) 0.8215(7) 0.1762(3) 0.0547(16) Uani 1 1 d .
O3 O 0.5234(7) 0.7232(7) 0.1069(2) 0.0473(15) Uani 1 1 d .
O4 O 0.8684(9) 0.7328(7) 0.3778(3) 0.0571(17) Uani 1 1 d .
C1 C 0.5971(10) 0.5890(9) 0.2078(4) 0.0380(18) Uani 1 1 d .
C11 C 1.1509(9) 0.8464(9) 0.1240(3) 0.0344(16) Uani 1 1 d .
H11A H 1.1910 0.9381 0.1369 0.052 Uiso 1 1 calc R
H11B H 1.2234 0.7748 0.1418 0.052 Uiso 1 1 calc R
H11C H 1.0374 0.8331 0.1396 0.052 Uiso 1 1 calc R
C12 C 1.0445(8) 0.9930(7) 0.0156(3) 0.0291(15) Uani 1 1 d .
H12A H 1.0977 1.0732 0.0367 0.035 Uiso 1 1 calc R
H12B H 1.0544 1.0062 -0.0308 0.035 Uiso 1 1 calc R
C13 C 0.8623(8) 0.9876(8) 0.0337(4) 0.0346(16) Uani 1 1 d .
H13A H 0.8112 0.9041 0.0147 0.042 Uiso 1 1 calc R
H13B H 0.8528 0.9797 0.0803 0.042 Uiso 1 1 calc R
C14 C 0.7689(8) 1.1145(7) 0.0118(4) 0.0323(16) Uani 1 1 d .
H14A H 0.7923 1.1294 -0.0337 0.039 Uiso 1 1 calc R
H14B H 0.8114 1.1961 0.0352 0.039 Uiso 1 1 calc R
C21 C 0.5274(10) 1.1165(9) 0.1073(4) 0.0426(19) Uani 1 1 d .
H21A H 0.5761 1.0339 0.1269 0.064 Uiso 1 1 calc R
H21B H 0.4096 1.1227 0.1187 0.064 Uiso 1 1 calc R
H21C H 0.5856 1.1993 0.1225 0.064 Uiso 1 1 calc R
C31 C 1.0661(14) 0.7461(12) 0.2964(5) 0.066(3) Uani 1 1 d .
H31A H 1.0823 0.6475 0.3057 0.099 Uiso 1 1 calc R
H31B H 1.1688 0.7968 0.3054 0.099 Uiso 1 1 calc R
H31C H 1.0369 0.7576 0.2516 0.099 Uiso 1 1 calc R
C32 C 0.9298(10) 0.8014(8) 0.3367(3) 0.0373(18) Uani 1 1 d .
C33 C 0.8721(14) 0.9454(9) 0.3229(5) 0.060(3) Uani 1 1 d .
H33A H 0.7979 0.9442 0.2860 0.090 Uiso 1 1 calc R
H33B H 0.9682 1.0044 0.3138 0.090 Uiso 1 1 calc R
H33C H 0.8123 0.9819 0.3597 0.090 Uiso 1 1 calc R

loop_
_atom_site_aniso_label
_atom_site_aniso_U_11
_atom_site_aniso_U_22
_atom_site_aniso_U_33
_atom_site_aniso_U_23
_atom_site_aniso_U_13
_atom_site_aniso_U_12
Ag1 0.0175(2) 0.0270(3) 0.0420(3) -0.0027(2) -0.0009(2) 0.00058(17)
S1 0.0135(7) 0.0257(9) 0.0297(8) -0.0013(6) 0.0006(6) -0.0009(6)
S2 0.0206(8) 0.0242(8) 0.0463(9) 0.0017(7) -0.0020(7) 0.0034(6)
S3 0.0250(9) 0.0437(10) 0.0300(9) 0.0065(8) 0.0022(7) 0.0038(8)
F1 0.053(3) 0.083(4) 0.048(3) 0.020(3) -0.010(2) 0.008(3)
F2 0.041(3) 0.078(4) 0.051(3) 0.007(3) 0.021(2) 0.009(3)
F3 0.059(3) 0.051(3) 0.080(4) -0.002(3) 0.002(3) -0.015(3)
O1 0.025(3) 0.069(4) 0.041(3) 0.000(3) 0.008(2) 0.016(3)
O2 0.061(4) 0.045(4) 0.059(4) 0.005(3) 0.004(3) -0.012(3)
O3 0.019(3) 0.083(5) 0.040(3) 0.012(3) 0.000(2) 0.016(3)
O4 0.065(5) 0.056(4) 0.051(4) 0.016(3) 0.009(3) 0.001(3)
C1 0.033(4) 0.044(5) 0.037(4) 0.001(3) 0.003(3) 0.002(3)
C11 0.027(4) 0.043(4) 0.033(4) 0.001(3) 0.004(3) 0.001(4)
C12 0.016(3) 0.028(3) 0.044(4) 0.002(3) 0.005(3) -0.003(3)
C13 0.021(3) 0.036(4) 0.047(4) 0.004(3) -0.004(3) -0.003(3)
C14 0.020(3) 0.030(4) 0.047(5) 0.003(3) -0.001(3) -0.005(3)
C21 0.028(4) 0.042(5) 0.058(5) -0.013(4) 0.008(4) 0.000(4)
C31 0.063(7) 0.072(7) 0.062(6) 0.004(5) 0.007(5) -0.002(6)
C32 0.039(5) 0.038(4) 0.035(4) 0.003(3) -0.009(3) -0.012(4)
C33 0.066(7) 0.038(5) 0.076(7) 0.016(5) -0.018(5) -0.008(5)

loop_
_atom_type_symbol
_atom_type_description
_atom_type_scat_dispersion_real
_atom_type_scat_dispersion_imag
_atom_type_scat_source
C C 0.0181 0.0091 'International Tables Vol C Tables 4.2.6.8 and 6.1.1.4'
H H 0.0000 0.0000 'International Tables Vol C Tables 4.2.6.8 and 6.1.1.4'
O O 0.0492 0.0322 'International Tables Vol C Tables 4.2.6.8 and 6.1.1.4'
F F 0.0727 0.0534 'International Tables Vol C Tables 4.2.6.8 and 6.1.1.4'
S S 0.3331 0.5567 'International Tables Vol C Tables 4.2.6.8 and 6.1.1.4'
Ag Ag 0.1306 4.2820 'International Tables Vol C Tables 4.2.6.8 and 6.1.1.4'

loop_
_geom_angle_atom_site_label_1
_geom_angle_atom_site_label_2
_geom_angle_atom_site_label_3
_geom_angle_site_symmetry_1
_geom_angle_site_symmetry_3
_geom_angle
_geom_angle_publ_flag
S2 Ag1 S1 4_565 . 125.47(5) y
S2 Ag1 S1 4_565 4_465 106.94(6) y
S1 Ag1 S1 . 4_465 126.34(3) y
C11 S1 C12 . . 101.9(3) y
C11 S1 Ag1 . . 109.8(3) y
C12 S1 Ag1 . . 104.6(2) y
C11 S1 Ag1 . 4_565 109.1(2) y
C12 S1 Ag1 . 4_565 105.9(2) y
Ag1 S1 Ag1 . 4_565 123.19(6) y
C21 S2 C14 . . 102.2(4) y
C21 S2 Ag1 . 4_465 104.1(3) y
C14 S2 Ag1 . 4_465 107.6(2) y
O2 S3 O1 . . 115.4(4) y
O2 S3 O3 . . 114.7(4) y
O1 S3 O3 . . 115.0(3) y
O2 S3 C1 . . 104.1(4) y
O1 S3 C1 . . 102.8(4) y
O3 S3 C1 . . 102.4(4) y
F3 C1 F2 . . 107.9(7) y
F3 C1 F1 . . 108.3(7) y
F2 C1 F1 . . 107.8(6) y
F3 C1 S3 . . 112.2(6) y
F2 C1 S3 . . 109.9(6) y
F1 C1 S3 . . 110.6(6) y
S1 C11 H11A . . 109.5 ?
S1 C11 H11B . . 109.5 ?
H11A C11 H11B . . 109.5 ?
S1 C11 H11C . . 109.5 ?
H11A C11 H11C . . 109.5 ?
H11B C11 H11C . . 109.5 ?
C13 C12 S1 . . 111.4(5) y
C13 C12 H12A . . 109.4 ?
S1 C12 H12A . . 109.4 ?
C13 C12 H12B . . 109.4 ?
S1 C12 H12B . . 109.4 ?
H12A C12 H12B . . 108 ?
C14 C13 C12 . . 112.2(6) y
C14 C13 H13A . . 109.2 ?
C12 C13 H13A . . 109.2 ?
C14 C13 H13B . . 109.2 ?
C12 C13 H13B . . 109.2 ?
H13A C13 H13B . . 107.9 ?
C13 C14 S2 . . 114.4(5) y
C13 C14 H14A . . 108.7 ?
S2 C14 H14A . . 108.7 ?
C13 C14 H14B . . 108.7 ?
S2 C14 H14B . . 108.7 ?
H14A C14 H14B . . 107.6 ?
S2 C21 H21A . . 109.5 ?
S2 C21 H21B . . 109.5 ?
H21A C21 H21B . . 109.5 ?
S2 C21 H21C . . 109.5 ?
H21A C21 H21C . . 109.5 ?
H21B C21 H21C . . 109.5 ?
C32 C31 H31A . . 109.5 ?
C32 C31 H31B . . 109.5 ?
H31A C31 H31B . . 109.5 ?
C32 C31 H31C . . 109.5 ?
H31A C31 H31C . . 109.5 ?
H31B C31 H31C . . 109.5 ?
O4 C32 C31 . . 121.4(8) y
O4 C32 C33 . . 121.8(9) y
C31 C32 C33 . . 116.9(8) y
C32 C33 H33A . . 109.5 ?
C32 C33 H33B . . 109.5 ?
H33A C33 H33B . . 109.5 ?
C32 C33 H33C . . 109.5 ?
H33A C33 H33C . . 109.5 ?
H33B C33 H33C . . 109.5 ?

loop_
_geom_bond_atom_site_label_1
_geom_bond_atom_site_label_2
_geom_bond_site_symmetry_2
_geom_bond_distance
_geom_bond_publ_flag
Ag1 S2 4_565 2.5070(17) y
Ag1 S1 . 2.5675(15) y
Ag1 S1 4_465 2.6288(15) y
S1 C11 . 1.808(7) y
S1 C12 . 1.825(7) y
S1 Ag1 4_565 2.6288(15) y
S2 C21 . 1.796(8) y
S2 C14 . 1.804(7) y
S2 Ag1 4_465 2.5070(17) y
S3 O2 . 1.429(7) y
S3 O1 . 1.443(6) y
S3 O3 . 1.445(5) y
S3 C1 . 1.829(8) y
F1 C1 . 1.332(9) y
F2 C1 . 1.330(9) y
F3 C1 . 1.314(10) y
O4 C32 . 1.198(9) y
C11 H11A . 0.98 ?
C11 H11B . 0.98 ?
C11 H11C . 0.98 ?
C12 C13 . 1.517(9) y
C12 H12A . 0.99 ?
C12 H12B . 0.99 ?
C13 C14 . 1.51(1) y
C13 H13A . 0.99 ?
C13 H13B . 0.99 ?
C14 H14A . 0.99 ?
C14 H14B . 0.99 ?
C21 H21A . 0.98 ?
C21 H21B . 0.98 ?
C21 H21C . 0.98 ?
C31 C32 . 1.487(13) y
C31 H31A . 0.98 ?
C31 H31B . 0.98 ?
C31 H31C . 0.98 ?
C32 C33 . 1.494(12) y
C33 H33A . 0.98 ?
C33 H33B . 0.98 ?
C33 H33C . 0.98 ?

loop_
_geom_torsion_atom_site_label_1
_geom_torsion_atom_site_label_2
_geom_torsion_atom_site_label_3
_geom_torsion_atom_site_label_4
_geom_torsion_site_symmetry_1
_geom_torsion_site_symmetry_4
_geom_torsion
_geom_torsion_publ_flag
S2 Ag1 S1 C11 4_565 . -95.8(3) y
S1 Ag1 S1 C11 4_465 . 98.7(3) y
S2 Ag1 S1 C12 4_565 . 155.5(2) y
S1 Ag1 S1 C12 4_465 . -10.0(2) y
S2 Ag1 S1 Ag1 4_565 4_565 34.87(10) y
S1 Ag1 S1 Ag1 4_465 4_565 -130.64(9) y
O2 S3 C1 F3 . . -176.4(6) y
O1 S3 C1 F3 . . -55.7(7) y
O3 S3 C1 F3 . . 63.9(6) y
O2 S3 C1 F2 . . 63.6(6) y
O1 S3 C1 F2 . . -175.7(5) y
O3 S3 C1 F2 . . -56.2(6) y
O2 S3 C1 F1 . . -55.3(7) y
O1 S3 C1 F1 . . 65.3(6) y
O3 S3 C1 F1 . . -175.1(6) y
C11 S1 C12 C13 . . -68.7(6) y
Ag1 S1 C12 C13 . . 45.7(5) y
Ag1 S1 C12 C13 4_565 . 177.2(5) y
S1 C12 C13 C14 . . -176.7(5) y
C12 C13 C14 S2 . . 172.4(5) y
C21 S2 C14 C13 . . 70.5(6) y
Ag1 S2 C14 C13 4_465 . -38.8(6) y
